data_4329718
loop_
_publ_author_name
'James D. Blakemore'
'Nathan D. Schley'
'Maxwell N. Kushner-Lenhoff'
'Andrew M. Winter'
'Francis D'Souza'
'Robert H. Crabtree'
'Gary W. Brudvig'

_publ_contact_author_email gary.brudvig@yale.edu
_publ_contact_author_fax '+203 432 6144'
_publ_contact_author_name 'Dr. Gary W. Brudvig'
_publ_contact_author_phone '+203 432 5202'
_publ_section_title
;
 Comparison of Amorphous Iridium Water-Oxidation Electrocatalysts Prepared
 from Soluble Precursors
;
_journal_name_full 'Inorganic Chemistry'
_journal_page_first 7749
_journal_page_last 7763
_journal_paper_doi 10.1021/ic300764f
_journal_volume 51
_journal_year 2012
_chemical_formula_moiety 'C9 H19 Ir S3 O7'
_chemical_formula_sum 'C9 H19 Ir O7 S3'
_chemical_formula_weight 527.64
_space_group_IT_number 14
_symmetry_cell_setting monoclinic
_symmetry_Int_Tables_number 14
_symmetry_space_group_name_Hall '-P 2ybc'
_symmetry_space_group_name_H-M 'P 1 21/c 1'
_atom_sites_solution_hydrogens geom
_atom_sites_solution_primary direct
_atom_sites_solution_secondary difmap
_cell_angle_alpha 90.0000
_cell_angle_beta 99.646(8)
_cell_angle_gamma 90.0000
_cell_formula_units_Z 4
_cell_length_a 11.980(6)
_cell_length_b 10.242(5)
_cell_length_c 12.552(6)
_cell_measurement_reflns_used 3697
_cell_measurement_temperature 223
_cell_measurement_theta_max 27.58
_cell_measurement_theta_min 3.25
_cell_volume 1518.3(13)
_computing_cell_refinement PROCESS-AUTO
_computing_data_collection PROCESS-AUTO
_computing_data_reduction CrystalClear
_computing_molecular_graphics 'CrystalStructure 4.0'
_computing_publication_material 'CrystalStructure 4.0 (Rigaku, 2010)'
_computing_structure_refinement 'SHELXL97 (Sheldrick, 1997)'
_computing_structure_solution 'SIR92 (Altomare, et al., 1994)'
_diffrn_ambient_temperature 223
_diffrn_detector_area_resol_mean 6.849
_diffrn_measured_fraction_theta_full 0.992
_diffrn_measured_fraction_theta_max 0.992
_diffrn_measurement_device_type SCX-MINI
_diffrn_measurement_method \w
_diffrn_radiation_type 'Mo K\a'
_diffrn_radiation_wavelength 0.71075
_diffrn_reflns_av_R_equivalents 0.0493
_diffrn_reflns_limit_h_max 15
_diffrn_reflns_limit_h_min -15
_diffrn_reflns_limit_k_max 13
_diffrn_reflns_limit_k_min -12
_diffrn_reflns_limit_l_max 16
_diffrn_reflns_limit_l_min -13
_diffrn_reflns_number 10525
_diffrn_reflns_theta_full 27.48
_diffrn_reflns_theta_max 27.48
_diffrn_standards_number 0
_exptl_absorpt_coefficient_mu 9.255
_exptl_absorpt_correction_T_max 0.396
_exptl_absorpt_correction_T_min 0.275
_exptl_absorpt_correction_type multi-scan
_exptl_absorpt_process_details 'Jacobson, R. (1998) Private communication'
_exptl_crystal_colour Yellow
_exptl_crystal_density_diffrn 2.308
_exptl_crystal_description Block
_exptl_crystal_F_000 1016.00
_exptl_crystal_size_max 0.15
_exptl_crystal_size_mid 0.15
_exptl_crystal_size_min 0.10
_refine_diff_density_max 3.260
_refine_diff_density_min -1.530
_refine_ls_extinction_method none
_refine_ls_goodness_of_fit_ref 1.109
_refine_ls_hydrogen_treatment mixed
_refine_ls_number_parameters 190
_refine_ls_number_reflns 3480
_refine_ls_number_restraints 3
_refine_ls_R_factor_gt 0.0548
_refine_ls_shift/su_max 0.000
_refine_ls_structure_factor_coef Fsqd
_refine_ls_weighting_details 'w = 1/[\s^2^(Fo^2^)+(0.0358P)^2^+22.0293P] where P=(Fo^2^+2Fc^2^)/3'
_refine_ls_weighting_scheme calc
_refine_ls_wR_factor_ref 0.1133
_reflns_number_gt 2813
_reflns_number_total 3667
_reflns_threshold_expression F^2^>2.0\s(F^2^)
_cod_data_source_file ic300764f_si_002_1.cif
_cod_data_source_block CpIr(DMSO)2(H2O)SO4
_cod_original_cell_volume 1518.3(12)
_cod_original_formula_sum 'C9 H19 Ir S3 O7'
_cod_database_code 4329718

loop_
_symmetry_equiv_pos_site_id
_symmetry_equiv_pos_as_xyz
1 +X,+Y,+Z
2 -X,1/2+Y,1/2-Z
3 -X,-Y,-Z
4 +X,1/2-Y,1/2+Z

loop_
_atom_site_label
_atom_site_type_symbol
_atom_site_fract_x
_atom_site_fract_y
_atom_site_fract_z
_atom_site_U_iso_or_equiv
_atom_site_adp_type
_atom_site_occupancy
_atom_site_symmetry_multiplicity
_atom_site_calc_flag
_atom_site_refinement_flags
Ir(1) Ir 0.77800(3) 0.01121(3) 0.28369(3) 0.02049(12) Uani 1.00 4 d .
S(1) S 0.7705(2) 0.2985(3) 0.1869(2) 0.0330(6) Uani 1.00 4 d .
S(2) S 0.7651(2) -0.0706(3) 0.1114(2) 0.0329(6) Uani 1.00 4 d .
S(3) S 0.5911(2) -0.0374(3) 0.2890(2) 0.0323(6) Uani 1.00 4 d .
O(1) O 0.6991(6) 0.1835(7) 0.2180(6) 0.0329(17) Uani 1.00 4 d .
O(2) O 0.8475(7) 0.2468(8) 0.1194(7) 0.050(2) Uani 1.00 4 d .
O(3) O 0.8315(8) 0.3591(8) 0.2863(7) 0.049(2) Uani 1.00 4 d .
O(4) O 0.6883(6) 0.3887(8) 0.1285(7) 0.046(2) Uani 1.00 4 d .
O(5) O 0.7413(8) -0.2119(8) 0.1022(7) 0.052(2) Uani 1.00 4 d .
O(6) O 0.5157(7) -0.0541(10) 0.1848(7) 0.053(2) Uani 1.00 4 d .
O(7) O 0.8039(10) 0.6274(9) 0.2935(8) 0.065(3) Uani 1.00 4 d .
C(1) C 0.8635(10) -0.1115(11) 0.4114(8) 0.035(3) Uani 1.00 4 d .
C(2) C 0.9389(10) -0.0851(13) 0.3377(9) 0.042(3) Uani 1.00 4 d .
C(3) C 0.9569(9) 0.0505(13) 0.3388(9) 0.038(3) Uani 1.00 4 d .
C(4) C 0.8964(10) 0.1070(11) 0.4111(10) 0.042(3) Uani 1.00 4 d .
C(5) C 0.8403(9) 0.0084(12) 0.4579(8) 0.034(2) Uani 1.00 4 d .
C(6) C 0.8952(10) -0.0414(13) 0.0638(10) 0.046(3) Uani 1.00 4 d .
C(7) C 0.6699(10) 0.0120(12) 0.0121(9) 0.041(3) Uani 1.00 4 d .
C(8) C 0.5354(10) 0.0828(13) 0.3648(11) 0.047(3) Uani 1.00 4 d .
C(9) C 0.5802(10) -0.1789(12) 0.3680(10) 0.042(3) Uani 1.00 4 d .
H(1) H 0.8385 -0.1988 0.4318 0.042 Uiso 1.00 4 calc R
H(2) H 0.9756 -0.1505 0.2968 0.051 Uiso 1.00 4 calc R
H(3) H 1.0076 0.0973 0.2971 0.046 Uiso 1.00 4 calc R
H(4) H 0.8965 0.2009 0.4298 0.050 Uiso 1.00 4 calc R
H(5) H 0.7936 0.0204 0.5153 0.041 Uiso 1.00 4 calc R
H(6A) H 0.9110 0.0515 0.0659 0.055 Uiso 1.00 4 calc R
H(6B) H 0.8891 -0.0726 -0.0099 0.055 Uiso 1.00 4 calc R
H(6C) H 0.9561 -0.0872 0.1095 0.055 Uiso 1.00 4 calc R
H(7A) H 0.6900 0.1038 0.0123 0.050 Uiso 1.00 4 calc R
H(7B) H 0.5936 0.0029 0.0275 0.050 Uiso 1.00 4 calc R
H(7C) H 0.6737 -0.0251 -0.0583 0.050 Uiso 1.00 4 calc R
H(8A) H 0.4546 0.0691 0.3603 0.057 Uiso 1.00 4 calc R
H(8B) H 0.5487 0.1684 0.3363 0.057 Uiso 1.00 4 calc R
H(8C) H 0.5720 0.0773 0.4397 0.057 Uiso 1.00 4 calc R
H(9A) H 0.6186 -0.2511 0.3395 0.050 Uiso 1.00 4 calc R
H(9B) H 0.5010 -0.2007 0.3654 0.050 Uiso 1.00 4 calc R
H(9C) H 0.6150 -0.1622 0.4422 0.050 Uiso 1.00 4 calc R
H(2') H 0.7842 0.673(4) 0.227(2) 0.0905 Uiso 1.00 4 d .
H(1') H 0.800(14) 0.5383(14) 0.275(4) 0.0905 Uiso 1.00 4 d .

loop_
_atom_site_aniso_label
_atom_site_aniso_U_11
_atom_site_aniso_U_22
_atom_site_aniso_U_33
_atom_site_aniso_U_12
_atom_site_aniso_U_13
_atom_site_aniso_U_23
Ir(1) 0.01665(17) 0.0270(2) 0.01735(19) 0.00054(16) 0.00137(12) 0.00052(17)
S(1) 0.0285(14) 0.0304(14) 0.0403(17) -0.0002(11) 0.0061(12) 0.0067(12)
S(2) 0.0336(14) 0.0393(15) 0.0255(14) -0.0002(12) 0.0040(11) -0.0036(12)
S(3) 0.0189(11) 0.0497(17) 0.0282(14) -0.0024(11) 0.0035(10) 0.0044(12)
O(1) 0.025(4) 0.029(4) 0.046(5) 0.001(3) 0.011(3) 0.015(3)
O(2) 0.044(5) 0.043(5) 0.068(6) 0.008(4) 0.030(5) 0.004(4)
O(3) 0.069(6) 0.035(5) 0.039(5) -0.015(4) -0.007(4) 0.003(4)
O(4) 0.031(4) 0.045(5) 0.063(6) 0.012(4) 0.012(4) 0.022(4)
O(5) 0.078(7) 0.040(5) 0.037(5) -0.014(4) 0.003(4) -0.015(4)
O(6) 0.030(4) 0.091(7) 0.035(5) -0.009(4) -0.003(4) 0.010(5)
O(7) 0.103(8) 0.034(5) 0.055(6) 0.001(5) 0.008(6) -0.014(4)
C(1) 0.054(7) 0.031(6) 0.015(5) -0.006(5) -0.005(5) 0.004(4)
C(2) 0.032(6) 0.056(8) 0.032(7) 0.020(5) -0.012(5) -0.011(6)
C(3) 0.017(5) 0.062(8) 0.032(6) -0.013(5) -0.004(4) 0.006(6)
C(4) 0.050(7) 0.024(6) 0.042(7) -0.005(5) -0.021(6) -0.006(5)
C(5) 0.026(5) 0.057(7) 0.017(5) 0.003(5) -0.004(4) -0.004(5)
C(6) 0.039(6) 0.063(8) 0.039(7) 0.005(6) 0.020(5) -0.012(6)
C(7) 0.041(6) 0.062(8) 0.020(5) 0.000(6) 0.005(5) 0.017(6)
C(8) 0.037(7) 0.053(8) 0.054(8) 0.009(6) 0.016(6) -0.005(6)
C(9) 0.037(6) 0.043(7) 0.046(7) -0.016(5) 0.009(5) 0.010(6)

loop_
_atom_type_symbol
_atom_type_description
_atom_type_scat_dispersion_real
_atom_type_scat_dispersion_imag
_atom_type_scat_source
C C 0.003 0.002
;
International Tables for Crystallography
(1992, Vol. C, Tables 4.2.6.8 and 6.1.1.4)
;
H H 0.000 0.000
;
International Tables for Crystallography
(1992, Vol. C, Table 6.1.1.4)
;
Ir Ir -1.444 7.990
;
International Tables for Crystallography
(1992, Vol. C, Tables 4.2.6.8 and 6.1.1.4)
;
S S 0.125 0.123
;
International Tables for Crystallography
(1992, Vol. C, Tables 4.2.6.8 and 6.1.1.4)
;
O O 0.011 0.006
;
International Tables for Crystallography
(1992, Vol. C, Tables 4.2.6.8 and 6.1.1.4)
;

loop_
_geom_angle_atom_site_label_1
_geom_angle_atom_site_label_2
_geom_angle_atom_site_label_3
_geom_angle
_geom_angle_publ_flag
S(2) Ir(1) S(3) 92.06(10) yes
S(2) Ir(1) O(1) 89.0(2) yes
S(2) Ir(1) C(1) 115.8(3) yes
S(2) Ir(1) C(2) 92.5(3) yes
S(2) Ir(1) C(3) 105.9(3) yes
S(2) Ir(1) C(4) 141.7(4) yes
S(2) Ir(1) C(5) 153.2(3) yes
S(3) Ir(1) O(1) 79.5(2) yes
S(3) Ir(1) C(1) 101.3(3) yes
S(3) Ir(1) C(2) 135.2(3) yes
S(3) Ir(1) C(3) 160.1(3) yes
S(3) Ir(1) C(4) 126.2(4) yes
S(3) Ir(1) C(5) 97.9(3) yes
O(1) Ir(1) C(1) 155.0(3) yes
O(1) Ir(1) C(2) 145.2(4) yes
O(1) Ir(1) C(3) 108.9(4) yes
O(1) Ir(1) C(4) 96.0(3) yes
O(1) Ir(1) C(5) 117.3(4) yes
C(1) Ir(1) C(2) 38.4(5) yes
C(1) Ir(1) C(3) 63.3(5) yes
C(1) Ir(1) C(4) 63.1(4) yes
C(1) Ir(1) C(5) 37.8(4) yes
C(2) Ir(1) C(3) 37.7(5) yes
C(2) Ir(1) C(4) 62.7(4) yes
C(2) Ir(1) C(5) 63.0(4) yes
C(3) Ir(1) C(4) 36.9(5) yes
C(3) Ir(1) C(5) 62.1(4) yes
C(4) Ir(1) C(5) 37.2(4) yes
O(1) S(1) O(2) 107.6(5) yes
O(1) S(1) O(3) 108.9(5) yes
O(1) S(1) O(4) 104.7(4) yes
O(2) S(1) O(3) 112.0(5) yes
O(2) S(1) O(4) 112.3(5) yes
O(3) S(1) O(4) 110.9(5) yes
Ir(1) S(2) O(5) 114.3(4) yes
Ir(1) S(2) C(6) 109.2(4) yes
Ir(1) S(2) C(7) 115.1(4) yes
O(5) S(2) C(6) 107.8(6) yes
O(5) S(2) C(7) 108.9(5) yes
C(6) S(2) C(7) 100.4(6) yes
Ir(1) S(3) O(6) 117.0(4) yes
Ir(1) S(3) C(8) 108.9(4) yes
Ir(1) S(3) C(9) 110.8(4) yes
O(6) S(3) C(8) 109.3(6) yes
O(6) S(3) C(9) 108.1(6) yes
C(8) S(3) C(9) 101.5(6) yes
Ir(1) O(1) S(1) 120.5(4) yes
Ir(1) C(1) C(2) 71.3(6) yes
Ir(1) C(1) C(5) 72.4(6) yes
C(2) C(1) C(5) 107.2(10) yes
Ir(1) C(2) C(1) 70.2(6) yes
Ir(1) C(2) C(3) 71.4(6) yes
C(1) C(2) C(3) 107.1(11) yes
Ir(1) C(3) C(2) 70.9(6) yes
Ir(1) C(3) C(4) 71.9(6) yes
C(2) C(3) C(4) 109.0(11) yes
Ir(1) C(4) C(3) 71.2(6) yes
Ir(1) C(4) C(5) 71.5(6) yes
C(3) C(4) C(5) 108.4(10) yes
Ir(1) C(5) C(1) 69.8(6) yes
Ir(1) C(5) C(4) 71.2(6) yes
C(1) C(5) C(4) 108.3(10) yes
H(2') O(7) H(1') 105(4) yes
Ir(1) C(1) H(1) 126.268 yes
C(2) C(1) H(1) 126.268 yes
C(5) C(1) H(1) 126.271 yes
Ir(1) C(2) H(2) 126.405 yes
C(1) C(2) H(2) 126.409 yes
C(3) C(2) H(2) 126.402 yes
Ir(1) C(3) H(3) 125.482 yes
C(2) C(3) H(3) 125.484 yes
C(4) C(3) H(3) 125.488 yes
Ir(1) C(4) H(4) 125.753 yes
C(3) C(4) H(4) 125.746 yes
C(5) C(4) H(4) 125.752 yes
Ir(1) C(5) H(5) 125.838 yes
C(1) C(5) H(5) 125.834 yes
C(4) C(5) H(5) 125.845 yes
S(2) C(6) H(6A) 109.468 yes
S(2) C(6) H(6B) 109.471 yes
S(2) C(6) H(6C) 109.468 yes
H(6A) C(6) H(6B) 109.478 yes
H(6A) C(6) H(6C) 109.468 yes
H(6B) C(6) H(6C) 109.476 yes
S(2) C(7) H(7A) 109.463 yes
S(2) C(7) H(7B) 109.469 yes
S(2) C(7) H(7C) 109.473 yes
H(7A) C(7) H(7B) 109.468 yes
H(7A) C(7) H(7C) 109.475 yes
H(7B) C(7) H(7C) 109.479 yes
S(3) C(8) H(8A) 109.470 yes
S(3) C(8) H(8B) 109.464 yes
S(3) C(8) H(8C) 109.469 yes
H(8A) C(8) H(8B) 109.476 yes
H(8A) C(8) H(8C) 109.470 yes
H(8B) C(8) H(8C) 109.478 yes
S(3) C(9) H(9A) 109.475 yes
S(3) C(9) H(9B) 109.474 yes
S(3) C(9) H(9C) 109.475 yes
H(9A) C(9) H(9B) 109.466 yes
H(9A) C(9) H(9C) 109.472 yes
H(9B) C(9) H(9C) 109.465 yes

loop_
_geom_bond_atom_site_label_1
_geom_bond_atom_site_label_2
_geom_bond_distance
_geom_bond_publ_flag
Ir(1) S(2) 2.301(3) yes
Ir(1) S(3) 2.305(3) yes
Ir(1) O(1) 2.104(7) yes
Ir(1) C(1) 2.156(10) yes
Ir(1) C(2) 2.171(11) yes
Ir(1) C(3) 2.176(10) yes
Ir(1) C(4) 2.185(11) yes
Ir(1) C(5) 2.189(10) yes
S(1) O(1) 1.544(8) yes
S(1) O(2) 1.453(10) yes
S(1) O(3) 1.473(8) yes
S(1) O(4) 1.456(8) yes
S(2) O(5) 1.476(9) yes
S(2) C(6) 1.785(13) yes
S(2) C(7) 1.759(11) yes
S(3) O(6) 1.470(8) yes
S(3) C(8) 1.755(14) yes
S(3) C(9) 1.773(13) yes
C(1) C(2) 1.423(17) yes
C(1) C(5) 1.407(16) yes
C(2) C(3) 1.405(18) yes
C(3) C(4) 1.380(18) yes
C(4) C(5) 1.397(17) yes
O(7) H(2') 0.95(3) yes
O(7) H(1') 0.94(2) yes
C(1) H(1) 0.990 yes
C(2) H(2) 0.990 yes
C(3) H(3) 0.990 yes
C(4) H(4) 0.990 yes
C(5) H(5) 0.990 yes
C(6) H(6A) 0.970 yes
C(6) H(6B) 0.970 yes
C(6) H(6C) 0.970 yes
C(7) H(7A) 0.970 yes
C(7) H(7B) 0.970 yes
C(7) H(7C) 0.970 yes
C(8) H(8A) 0.970 yes
C(8) H(8B) 0.970 yes
C(8) H(8C) 0.970 yes
C(9) H(9A) 0.970 yes
C(9) H(9B) 0.970 yes
C(9) H(9C) 0.970 yes

loop_
_geom_hbond_atom_site_label_D
_geom_hbond_atom_site_label_H
_geom_hbond_atom_site_label_A
_geom_hbond_site_symmetry_A
_geom_hbond_distance_DA
_geom_hbond_distance_DH
_geom_hbond_distance_HA
_geom_hbond_angle_DHA
_geom_hbond_publ_flag
O(7) H(2') O(5) 1_565 2.904(12) 0.946 1.96(3) 172(3) no
O(7) H(1') O(3) . 2.771(12) 0.940 1.87(2) 159(9) no

loop_
_geom_torsion_atom_site_label_1
_geom_torsion_atom_site_label_2
_geom_torsion_atom_site_label_3
_geom_torsion_atom_site_label_4
_geom_torsion
_geom_torsion_publ_flag
S(2) Ir(1) S(3) O(6) -21.21(18) no
S(2) Ir(1) S(3) C(8) -145.81(14) no
S(2) Ir(1) S(3) C(9) 103.33(15) no
S(3) Ir(1) S(2) O(5) -63.97(16) no
S(3) Ir(1) S(2) C(7) 63.19(16) no
S(2) Ir(1) O(1) S(1) -90.1(4) no
O(1) Ir(1) S(2) O(5) -143.4(2) no
O(1) Ir(1) S(2) C(6) 95.7(2) no
O(1) Ir(1) S(2) C(7) -16.2(2) no
S(2) Ir(1) C(1) C(2) 57.9(5) no
C(1) Ir(1) S(2) O(5) 39.6(4) no
C(1) Ir(1) S(2) C(6) -81.3(4) no
S(2) Ir(1) C(2) C(1) -130.2(4) no
S(2) Ir(1) C(2) C(3) 113.0(4) no
C(2) Ir(1) S(2) O(5) 71.4(4) no
C(2) Ir(1) S(2) C(6) -49.5(4) no
S(2) Ir(1) C(3) C(2) -73.0(4) no
C(3) Ir(1) S(2) O(5) 107.2(4) no
C(3) Ir(1) S(2) C(6) -13.6(4) no
C(3) Ir(1) S(2) C(7) -125.6(4) no
S(2) Ir(1) C(4) C(3) -17.8(8) no
S(2) Ir(1) C(4) C(5) -135.5(4) no
C(4) Ir(1) S(2) O(5) 118.2(5) no
C(4) Ir(1) S(2) C(6) -2.7(5) no
C(4) Ir(1) S(2) C(7) -114.6(5) no
S(2) Ir(1) C(5) C(1) -12.7(9) no
S(2) Ir(1) C(5) C(4) 105.9(6) no
C(5) Ir(1) S(2) O(5) 48.2(7) no
C(5) Ir(1) S(2) C(6) -72.7(7) no
O(1) Ir(1) S(3) O(6) 67.4(3) no
O(1) Ir(1) S(3) C(8) -57.2(2) no
S(3) Ir(1) C(1) C(2) 155.8(3) no
S(3) Ir(1) C(1) C(5) -88.4(4) no
C(1) Ir(1) S(3) O(6) -138.1(3) no
C(1) Ir(1) S(3) C(8) 97.3(3) no
C(1) Ir(1) S(3) C(9) -13.5(3) no
S(3) Ir(1) C(2) C(1) -34.7(7) no
S(3) Ir(1) C(2) C(3) -151.5(2) no
C(2) Ir(1) S(3) O(6) -116.9(5) no
C(2) Ir(1) S(3) C(8) 118.5(5) no
C(2) Ir(1) S(3) C(9) 7.6(5) no
S(3) Ir(1) C(4) C(5) 47.2(6) no
C(4) Ir(1) S(3) O(6) 157.1(4) no
C(4) Ir(1) S(3) C(8) 32.5(4) no
C(4) Ir(1) S(3) C(9) -78.3(4) no
S(3) Ir(1) C(5) C(1) 98.2(4) no
S(3) Ir(1) C(5) C(4) -143.3(4) no
C(5) Ir(1) S(3) C(8) 59.2(3) no
C(5) Ir(1) S(3) C(9) -51.7(3) no
O(1) Ir(1) C(1) C(2) -114.9(8) no
O(1) Ir(1) C(1) C(5) 0.8(12) no
C(1) Ir(1) O(1) S(1) 83.4(10) no
O(1) Ir(1) C(2) C(1) 137.9(5) no
O(1) Ir(1) C(2) C(3) 21.1(9) no
C(2) Ir(1) O(1) S(1) 2.8(9) no
O(1) Ir(1) C(3) C(4) 74.2(5) no
C(3) Ir(1) O(1) S(1) 16.3(6) no
O(1) Ir(1) C(4) C(3) -113.7(4) no
O(1) Ir(1) C(4) C(5) 128.5(4) no
C(4) Ir(1) O(1) S(1) 51.8(6) no
O(1) Ir(1) C(5) C(4) -61.1(5) no
C(5) Ir(1) O(1) S(1) 84.0(6) no
C(1) Ir(1) C(2) C(3) -116.8(8) no
C(2) Ir(1) C(1) C(5) 115.7(8) no
C(1) Ir(1) C(3) C(2) 38.4(4) no
C(1) Ir(1) C(3) C(4) -80.0(5) no
C(3) Ir(1) C(1) C(2) -37.7(5) no
C(3) Ir(1) C(1) C(5) 78.1(5) no
C(1) Ir(1) C(4) C(3) 80.6(5) no
C(1) Ir(1) C(4) C(5) -37.1(5) no
C(4) Ir(1) C(1) C(2) -79.2(5) no
C(4) Ir(1) C(1) C(5) 36.6(5) no
C(1) Ir(1) C(5) C(4) 118.6(8) no
C(5) Ir(1) C(1) C(2) -115.7(8) no
C(2) Ir(1) C(3) C(4) -118.3(9) no
C(3) Ir(1) C(2) C(1) 116.8(9) no
C(2) Ir(1) C(4) C(3) 37.3(5) no
C(2) Ir(1) C(4) C(5) -80.5(5) no
C(4) Ir(1) C(2) C(1) 80.3(6) no
C(4) Ir(1) C(2) C(3) -36.5(5) no
C(2) Ir(1) C(5) C(1) -38.9(5) no
C(2) Ir(1) C(5) C(4) 79.7(5) no
C(5) Ir(1) C(2) C(1) 38.3(4) no
C(5) Ir(1) C(2) C(3) -78.5(5) no
C(3) Ir(1) C(4) C(5) -117.7(9) no
C(4) Ir(1) C(3) C(2) 118.3(9) no
C(3) Ir(1) C(5) C(1) -81.6(5) no
C(3) Ir(1) C(5) C(4) 36.9(5) no
C(5) Ir(1) C(3) C(2) 81.0(5) no
C(5) Ir(1) C(3) C(4) -37.3(5) no
C(4) Ir(1) C(5) C(1) -118.6(8) no
C(4) Ir(1) C(5) C(4) 0(9473839) no
C(5) Ir(1) C(4) C(3) 117.7(8) no
O(2) S(1) O(1) Ir(1) 50.9(6) no
O(3) S(1) O(1) Ir(1) -70.7(6) no
Ir(1) C(1) C(2) C(3) 62.2(6) no
Ir(1) C(1) C(5) C(4) -61.1(6) no
C(2) C(1) C(5) Ir(1) 63.3(7) no
C(2) C(1) C(5) C(4) 2.1(10) no
C(5) C(1) C(2) Ir(1) -64.0(7) no
C(5) C(1) C(2) C(3) -1.7(11) no
Ir(1) C(2) C(3) C(4) 62.2(6) no
C(1) C(2) C(3) Ir(1) -61.5(7) no
C(1) C(2) C(3) C(4) 0.7(11) no
Ir(1) C(3) C(4) C(5) 62.2(7) no
C(2) C(3) C(4) Ir(1) -61.6(7) no
C(2) C(3) C(4) C(5) 0.7(12) no
Ir(1) C(4) C(5) C(1) 60.3(5) no
C(3) C(4) C(5) Ir(1) -62.0(8) no
C(3) C(4) C(5) C(1) -1.7(11) no
